data_4317301
loop_
_publ_author_name
'Jai Anand Garg'
'Olivier Blacque'
'Thomas Fox'
'Koushik Venkatesan'

_publ_contact_author 'Dr. Blacque, Olivier'
_publ_contact_author_email oblacque@aci.uzh.ch
_publ_contact_author_fax '+41 44 63 54 681'
_publ_contact_author_phone '+41 44 63 54 651'
_publ_section_title
;
 Stable and Tunable Phosphorescent Neutral Cyclometalated Au(III) Diaryl
 Complexes
;
_journal_name_full 'Inorganic Chemistry'
_journal_page_first 11463
_journal_page_last 11472
_journal_paper_doi 10.1021/ic101437h
_journal_volume 49
_journal_year 2010
_chemical_formula_moiety 'C92 H42 Au4 F40 N4 O S4'
_chemical_formula_sum 'C92 H42 Au4 F40 N4 O S4'
_chemical_formula_weight 2895.46
_chemical_name_systematic
;
Bis(pentafluorophenyl)-(2-(2'-(5-methylthienyl)pyridine)-gold(III) diethylether
 solvate
;
_space_group_IT_number 14
_symmetry_cell_setting monoclinic
_symmetry_space_group_name_Hall '-P 2ybc'
_symmetry_space_group_name_H-M 'P 1 21/c 1'
_atom_sites_solution_hydrogens geom
_atom_sites_solution_primary direct
_atom_sites_solution_secondary difmap
_audit_creation_method SHELXL-97
_cell_angle_alpha 90.00
_cell_angle_beta 91.636(2)
_cell_angle_gamma 90.00
_cell_formula_units_Z 1
_cell_length_a 13.7962(3)
_cell_length_b 7.0262(1)
_cell_length_c 25.1853(4)
_cell_measurement_reflns_used 21836
_cell_measurement_temperature 183(2)
_cell_measurement_theta_max 32.67
_cell_measurement_theta_min 2.80
_cell_volume 2440.34(7)
_computing_cell_refinement
;
CrysAlisPro, Oxford Diffraction Ltd.,
Version 1.171.33.55 (release 05-01-2010 CrysAlis171 .NET)
(compiled Jan  5 2010,16:28:46)
;
_computing_data_collection
;
CrysAlisPro, Oxford Diffraction Ltd.,
Version 1.171.33.55 (release 05-01-2010 CrysAlis171 .NET)
(compiled Jan  5 2010,16:28:46)
;
_computing_data_reduction
;
CrysAlisPro, Oxford Diffraction Ltd.,
Version 1.171.33.55 (release 05-01-2010 CrysAlis171 .NET)
(compiled Jan  5 2010,16:28:46)
;
_computing_molecular_graphics
; ORTEP-3 for Windows, Version 2.01.
  Farrugia, L. J. (1997). J. Appl. Cryst. 30, 565.
;
_computing_publication_material
; WinGX -- An integrated system of Windows programs for the solution,
 refinment and analysis of single crystal X-ray diffraction data,
 Version 1.80.00.
 Farrugia, L. J. (1999). J. Appl. Cryst. 32, 837-838.
 SHELXL97. Program for crystal structure refinement.
 Sheldrick, G.M. (2008). Acta Cryst. A64, 112-122.
 PLATON for Windows, Version 1.12.
 Spek, A. L. (2003). J. Appl. Cryst. 36, 7-13. 
;
_computing_structure_refinement
; SHELXL97. Program for crystal structure refinement.
  Sheldrick, G.M. (2008). Acta Cryst. A64, 112-122.
;
_computing_structure_solution
; SHELXS97. Program for Crystal Structure solution.
  Sheldrick, G.M. (2008). Acta Cryst. A64, 112-122.  
;
_diffrn_ambient_temperature 183(2)
_diffrn_detector_area_resol_mean 10.4498
_diffrn_measured_fraction_theta_full 0.999
_diffrn_measured_fraction_theta_max 0.999
_diffrn_measurement_device_type
; Goniometer Xcalibur, detector: Ruby
Oxford Diffraction (2007). Oxford Diffraction Ltd.,
Xcalibur CCD system
;
_diffrn_measurement_method 'omega scans'
_diffrn_radiation_monochromator graphite
_diffrn_radiation_source 'Enhance (Mo) X-ray Source'
_diffrn_radiation_type MoK\a
_diffrn_radiation_wavelength 0.71073
_diffrn_reflns_av_R_equivalents 0.0266
_diffrn_reflns_av_sigmaI/netI 0.0235
_diffrn_reflns_limit_h_max 19
_diffrn_reflns_limit_h_min -19
_diffrn_reflns_limit_k_max 10
_diffrn_reflns_limit_k_min -10
_diffrn_reflns_limit_l_max 35
_diffrn_reflns_limit_l_min -32
_diffrn_reflns_number 37165
_diffrn_reflns_theta_full 30.50
_diffrn_reflns_theta_max 30.50
_diffrn_reflns_theta_min 2.95
_diffrn_standards_number 0
_exptl_absorpt_coefficient_mu 6.203
_exptl_absorpt_correction_T_max 0.684
_exptl_absorpt_correction_T_min 0.329
_exptl_absorpt_correction_type analytical
_exptl_absorpt_process_details
;
CrysAlisPro, Oxford Diffraction Ltd.,
Version 1.171.33.55 (release 05-01-2010 CrysAlis171 .NET)
(compiled Jan  5 2010,16:28:46)
Analytical numeric absorption correction using a multifaceted crystal
model based on expressions derived by R.C. Clark & J.S. Reid.
(Clark, R. C. & Reid, J. S. (1995). Acta Cryst. A51, 887-897)
;
_exptl_crystal_colour 'pale yellow'
_exptl_crystal_density_diffrn 1.970
_exptl_crystal_density_method 'not measured'
_exptl_crystal_description plate
_exptl_crystal_F_000 1370
_exptl_crystal_size_max 0.23
_exptl_crystal_size_mid 0.21
_exptl_crystal_size_min 0.07
_refine_diff_density_max 1.355
_refine_diff_density_min -0.966
_refine_diff_density_rms 0.111
_refine_ls_extinction_method none
_refine_ls_goodness_of_fit_ref 0.980
_refine_ls_hydrogen_treatment constr
_refine_ls_matrix_type full
_refine_ls_number_parameters 330
_refine_ls_number_reflns 7417
_refine_ls_number_restraints 55
_refine_ls_restrained_S_all 0.993
_refine_ls_R_factor_all 0.0351
_refine_ls_R_factor_gt 0.0261
_refine_ls_shift/su_max 0.002
_refine_ls_shift/su_mean 0.000
_refine_ls_structure_factor_coef Fsqd
_refine_ls_weighting_details 'w=1/[\s^2^(Fo^2^)+(0.0483P)^2^] where P=(Fo^2^+2Fc^2^)/3'
_refine_ls_weighting_scheme calc
_refine_ls_wR_factor_gt 0.0704
_refine_ls_wR_factor_ref 0.0720
_reflns_number_gt 5892
_reflns_number_total 7417
_reflns_threshold_expression >2sigma(I)
_cod_data_source_file ic101437h_si_002_1.cif
_cod_data_source_block 8
_cod_original_sg_symbol_H-M 'P 21/c'
_cod_database_code 4317301

loop_
_symmetry_equiv_pos_as_xyz
'x, y, z'
'-x, y+1/2, -z+1/2'
'-x, -y, -z'
'x, -y-1/2, z-1/2'

loop_
_atom_site_label
_atom_site_type_symbol
_atom_site_fract_x
_atom_site_fract_y
_atom_site_fract_z
_atom_site_U_iso_or_equiv
_atom_site_adp_type
_atom_site_occupancy
_atom_site_symmetry_multiplicity
_atom_site_calc_flag
_atom_site_refinement_flags
_atom_site_disorder_assembly
_atom_site_disorder_group
C1 C 0.4505(3) 0.0548(4) 0.67274(14) 0.0390(6) Uani 1 1 d U . .
H1 H 0.4644 0.0519 0.6368 0.047 Uiso 1 1 calc R . .
C2 C 0.3539(3) 0.0577(4) 0.68689(16) 0.0449(7) Uani 1 1 d U . .
H2 H 0.3045 0.0605 0.6610 0.054 Uiso 1 1 calc R . .
C3 C 0.3328(3) 0.0564(4) 0.73951(16) 0.0456(7) Uani 1 1 d U . .
H3 H 0.2686 0.0538 0.7498 0.055 Uiso 1 1 calc R . .
C4 C 0.40721(18) 0.0588(3) 0.77749(10) 0.0211(4) Uani 1 1 d U . .
H4 H 0.3934 0.0605 0.8134 0.025 Uiso 1 1 calc R . .
C5 C 0.5052(2) 0.0587(3) 0.76103(12) 0.0314(5) Uani 1 1 d U . .
C6 C 0.5924(2) 0.0652(4) 0.79528(12) 0.0344(6) Uani 1 1 d . . .
C7 C 0.6815(2) 0.0714(4) 0.77320(12) 0.0326(6) Uani 1 1 d . . .
C8 C 0.7572(3) 0.0795(4) 0.81150(14) 0.0430(7) Uani 1 1 d . . .
H8 H 0.8226 0.0832 0.8035 0.052 Uiso 1 1 calc R . .
C9 C 0.7229(3) 0.0811(5) 0.86267(16) 0.0516(9) Uani 1 1 d . . .
C10 C 0.7800(4) 0.0906(8) 0.91313(18) 0.0770(15) Uani 1 1 d . . .
H10A H 0.7758 -0.0291 0.9313 0.115 Uiso 1 1 calc R . .
H10B H 0.7548 0.1897 0.9350 0.115 Uiso 1 1 calc R . .
H10C H 0.8466 0.1172 0.9058 0.115 Uiso 1 1 calc R . .
C11 C 0.6550(3) 0.0435(5) 0.61051(13) 0.0403(7) Uani 1 1 d . . .
C12 C 0.6211(2) 0.1903(5) 0.57825(13) 0.0447(7) Uani 1 1 d . . .
C13 C 0.6085(3) 0.1753(7) 0.52430(14) 0.0573(10) Uani 1 1 d . . .
C14 C 0.6301(4) 0.0060(9) 0.50037(16) 0.0678(12) Uani 1 1 d . . .
C15 C 0.6630(4) -0.1431(6) 0.53008(17) 0.0717(13) Uani 1 1 d . . .
C16 C 0.6751(3) -0.1217(6) 0.58450(15) 0.0565(10) Uani 1 1 d . . .
C17 C 0.8175(3) 0.0863(4) 0.68409(14) 0.0402(7) Uani 1 1 d . . .
C18 C 0.8576(3) 0.2536(5) 0.66522(17) 0.0562(9) Uani 1 1 d . . .
C19 C 0.9566(4) 0.2768(7) 0.6600(2) 0.0793(14) Uani 1 1 d . . .
C20 C 1.0175(3) 0.1284(9) 0.6719(3) 0.0839(15) Uani 1 1 d . . .
C21 C 0.9810(4) -0.0375(7) 0.6916(2) 0.0726(13) Uani 1 1 d . . .
C22 C 0.8823(3) -0.0547(5) 0.69635(18) 0.0573(10) Uani 1 1 d . . .
N1 N 0.5242(2) 0.0559(3) 0.70820(10) 0.0335(5) Uani 1 1 d U . .
F1 F 0.59798(19) 0.3584(3) 0.60016(9) 0.0650(6) Uani 1 1 d . . .
F2 F 0.5742(2) 0.3200(4) 0.49442(10) 0.0875(8) Uani 1 1 d . . .
F3 F 0.6188(3) -0.0127(6) 0.44704(10) 0.0978(10) Uani 1 1 d . . .
F4 F 0.6851(3) -0.3113(4) 0.50720(12) 0.1183(13) Uani 1 1 d . . .
F5 F 0.7105(3) -0.2720(3) 0.61305(10) 0.0859(9) Uani 1 1 d . . .
F6 F 0.8005(2) 0.3996(3) 0.65312(14) 0.0850(9) Uani 1 1 d . . .
F7 F 0.9923(3) 0.4393(4) 0.6420(2) 0.1335(18) Uani 1 1 d . . .
F8 F 1.1133(2) 0.1495(6) 0.66538(18) 0.1233(13) Uani 1 1 d . . .
F9 F 1.0407(2) -0.1801(6) 0.70368(17) 0.1224(13) Uani 1 1 d . . .
F10 F 0.8504(2) -0.2224(3) 0.71558(13) 0.0884(9) Uani 1 1 d . . .
S1 S 0.59707(7) 0.06826(11) 0.86254(3) 0.04375(19) Uani 1 1 d . . .
Au1 Au 0.672528(8) 0.064520(14) 0.692178(4) 0.03229(5) Uani 1 1 d . . .
O1 O 0.0000 0.0000 0.5000 0.241(8) Uiso 0.50 2 d SPD . .
C23 C 0.004(3) -0.127(6) 0.5433(15) 0.241(8) Uiso 0.25 1 d PD . .
H23A H -0.0017 -0.0558 0.5761 0.289 Uiso 0.25 1 calc PR . .
H23B H 0.0654 -0.1925 0.5443 0.289 Uiso 0.25 1 calc PR . .
C24 C -0.079(5) -0.273(11) 0.539(3) 0.241(8) Uiso 0.25 1 d PD . .
H24A H -0.0534 -0.3977 0.5454 0.361 Uiso 0.25 1 calc PR . .
H24B H -0.1078 -0.2677 0.5037 0.361 Uiso 0.25 1 calc PR . .
H24C H -0.1269 -0.2435 0.5644 0.361 Uiso 0.25 1 calc PR . .
C25 C 0.0845(19) 0.111(6) 0.4940(18) 0.241(8) Uiso 0.25 1 d PD . .
H25A H 0.1370 0.0301 0.4827 0.289 Uiso 0.25 1 calc PR . .
H25B H 0.1036 0.1671 0.5279 0.289 Uiso 0.25 1 calc PR . .
C26 C 0.066(5) 0.268(11) 0.453(3) 0.241(8) Uiso 0.25 1 d PD . .
H26A H 0.1223 0.2846 0.4319 0.361 Uiso 0.25 1 calc PR . .
H26B H 0.0519 0.3855 0.4708 0.361 Uiso 0.25 1 calc PR . .
H26C H 0.0116 0.2340 0.4301 0.361 Uiso 0.25 1 calc PR . .

loop_
_atom_site_aniso_label
_atom_site_aniso_U_11
_atom_site_aniso_U_22
_atom_site_aniso_U_33
_atom_site_aniso_U_23
_atom_site_aniso_U_13
_atom_site_aniso_U_12
C1 0.0427(14) 0.0335(14) 0.0407(14) 0.0002(12) -0.0005(10) -0.0011(13)
C2 0.0436(13) 0.0417(17) 0.0492(13) 0.0014(13) -0.0027(13) -0.0007(14)
C3 0.0382(14) 0.0448(17) 0.0538(15) 0.0006(14) 0.0001(11) -0.0002(14)
C4 0.0240(10) 0.0132(9) 0.0266(10) -0.0001(8) 0.0072(8) 0.0002(9)
C5 0.0383(12) 0.0221(11) 0.0342(11) -0.0008(10) 0.0080(10) -0.0003(11)
C6 0.0432(17) 0.0272(13) 0.0332(14) 0.0012(11) 0.0081(12) 0.0003(12)
C7 0.0399(16) 0.0268(13) 0.0314(14) 0.0013(10) 0.0059(12) -0.0021(11)
C8 0.048(2) 0.0405(17) 0.0408(17) 0.0001(13) 0.0000(14) -0.0046(14)
C9 0.056(2) 0.051(2) 0.047(2) 0.0023(15) -0.0060(17) -0.0076(16)
C10 0.069(3) 0.118(4) 0.043(2) 0.005(2) -0.009(2) -0.016(3)
C11 0.0423(18) 0.0461(19) 0.0330(15) -0.0025(12) 0.0087(13) -0.0035(13)
C12 0.0424(18) 0.0517(19) 0.0403(16) 0.0023(15) 0.0052(13) 0.0067(16)
C13 0.051(2) 0.080(3) 0.0408(19) 0.011(2) 0.0054(16) 0.000(2)
C14 0.076(3) 0.092(3) 0.036(2) -0.011(2) 0.011(2) -0.026(3)
C15 0.106(4) 0.060(2) 0.050(2) -0.023(2) 0.022(2) -0.011(3)
C16 0.082(3) 0.0427(18) 0.046(2) -0.0012(15) 0.0164(19) -0.0030(19)
C17 0.0413(18) 0.0439(18) 0.0357(16) 0.0010(13) 0.0046(13) 0.0029(14)
C18 0.048(2) 0.050(2) 0.071(3) 0.0023(17) 0.0114(19) -0.0031(16)
C19 0.057(3) 0.063(3) 0.119(4) 0.008(3) 0.024(3) -0.013(2)
C20 0.036(2) 0.095(4) 0.121(5) -0.009(3) 0.012(3) -0.002(2)
C21 0.055(3) 0.084(3) 0.079(3) 0.009(2) 0.004(2) 0.025(2)
C22 0.052(2) 0.053(2) 0.067(3) 0.0079(18) 0.0127(19) 0.0112(18)
N1 0.0401(12) 0.0285(11) 0.0321(11) -0.0017(9) 0.0074(9) 0.0002(10)
F1 0.0861(18) 0.0572(12) 0.0520(13) 0.0055(10) 0.0060(12) 0.0308(12)
F2 0.085(2) 0.119(2) 0.0583(15) 0.0295(16) -0.0043(13) 0.0238(18)
F3 0.120(3) 0.140(2) 0.0338(13) -0.0108(16) 0.0015(14) -0.027(2)
F4 0.202(4) 0.0812(19) 0.0740(19) -0.0444(16) 0.035(2) -0.008(2)
F5 0.152(3) 0.0401(12) 0.0674(15) -0.0031(11) 0.0269(17) 0.0229(14)
F6 0.0655(17) 0.0473(12) 0.143(3) 0.0315(14) 0.0229(17) 0.0057(12)
F7 0.081(2) 0.090(3) 0.232(5) 0.026(2) 0.047(3) -0.0316(17)
F8 0.0498(18) 0.139(3) 0.183(4) -0.007(3) 0.027(2) -0.002(2)
F9 0.069(2) 0.132(3) 0.168(3) 0.036(3) 0.016(2) 0.051(2)
F10 0.0751(18) 0.0612(15) 0.130(2) 0.0430(15) 0.0251(17) 0.0207(13)
S1 0.0485(5) 0.0497(5) 0.0332(4) 0.0004(3) 0.0039(3) -0.0049(4)
Au1 0.03844(7) 0.02971(6) 0.02908(7) 0.00023(4) 0.00732(4) 0.00094(4)

loop_
_atom_type_symbol
_atom_type_description
_atom_type_scat_dispersion_real
_atom_type_scat_dispersion_imag
_atom_type_scat_source
C C 0.0033 0.0016 'International Tables Vol C Tables 4.2.6.8 and 6.1.1.4'
H H 0.0000 0.0000 'International Tables Vol C Tables 4.2.6.8 and 6.1.1.4'
N N 0.0061 0.0033 'International Tables Vol C Tables 4.2.6.8 and 6.1.1.4'
F F 0.0171 0.0103 'International Tables Vol C Tables 4.2.6.8 and 6.1.1.4'
S S 0.1246 0.1234 'International Tables Vol C Tables 4.2.6.8 and 6.1.1.4'
Au Au -2.0133 8.8022 'International Tables Vol C Tables 4.2.6.8 and 6.1.1.4'
O O 0.0106 0.0060 'International Tables Vol C Tables 4.2.6.8 and 6.1.1.4'

loop_
_geom_angle_atom_site_label_1
_geom_angle_atom_site_label_2
_geom_angle_atom_site_label_3
_geom_angle
_geom_angle_site_symmetry_1
_geom_angle_site_symmetry_3
_geom_angle_publ_flag
N1 C1 C2 123.1(3) . . ?
N1 C1 H1 118.4 . . ?
C2 C1 H1 118.4 . . ?
C3 C2 C1 118.8(4) . . ?
C3 C2 H2 120.6 . . ?
C1 C2 H2 120.6 . . ?
C2 C3 C4 119.8(3) . . ?
C2 C3 H3 120.1 . . ?
C4 C3 H3 120.1 . . ?
C3 C4 C5 119.4(3) . . ?
C3 C4 H4 120.3 . . ?
C5 C4 H4 120.3 . . ?
N1 C5 C4 119.6(3) . . ?
N1 C5 C6 113.5(3) . . ?
C4 C5 C6 126.9(3) . . ?
C7 C6 C5 119.8(3) . . ?
C7 C6 S1 113.5(3) . . ?
C5 C6 S1 126.7(2) . . ?
C6 C7 C8 112.5(3) . . ?
C6 C7 Au1 112.2(2) . . ?
C8 C7 Au1 135.3(3) . . ?
C9 C8 C7 111.8(3) . . ?
C9 C8 H8 124.1 . . ?
C7 C8 H8 124.1 . . ?
C8 C9 C10 127.7(4) . . ?
C8 C9 S1 111.4(3) . . ?
C10 C9 S1 120.8(4) . . ?
C9 C10 H10A 109.5 . . ?
C9 C10 H10B 109.5 . . ?
H10A C10 H10B 109.5 . . ?
C9 C10 H10C 109.5 . . ?
H10A C10 H10C 109.5 . . ?
H10B C10 H10C 109.5 . . ?
C16 C11 C12 114.9(3) . . ?
C16 C11 Au1 121.2(3) . . ?
C12 C11 Au1 123.9(2) . . ?
F1 C12 C13 116.7(3) . . ?
F1 C12 C11 119.5(3) . . ?
C13 C12 C11 123.8(3) . . ?
F2 C13 C12 122.1(4) . . ?
F2 C13 C14 119.2(4) . . ?
C12 C13 C14 118.7(4) . . ?
F3 C14 C15 119.9(5) . . ?
F3 C14 C13 120.0(5) . . ?
C15 C14 C13 120.1(4) . . ?
F4 C15 C14 121.0(4) . . ?
F4 C15 C16 119.6(4) . . ?
C14 C15 C16 119.4(4) . . ?
F5 C16 C11 118.8(3) . . ?
F5 C16 C15 118.1(4) . . ?
C11 C16 C15 123.1(4) . . ?
C22 C17 C18 115.2(4) . . ?
C22 C17 Au1 124.5(3) . . ?
C18 C17 Au1 120.2(3) . . ?
F6 C18 C19 118.0(4) . . ?
F6 C18 C17 119.6(3) . . ?
C19 C18 C17 122.4(4) . . ?
F7 C19 C20 119.9(5) . . ?
F7 C19 C18 120.6(4) . . ?
C20 C19 C18 119.4(4) . . ?
F8 C20 C19 119.3(5) . . ?
F8 C20 C21 120.8(5) . . ?
C19 C20 C21 119.9(4) . . ?
F9 C21 C20 119.6(5) . . ?
F9 C21 C22 121.5(5) . . ?
C20 C21 C22 118.8(4) . . ?
F10 C22 C17 119.7(4) . . ?
F10 C22 C21 116.1(4) . . ?
C17 C22 C21 124.1(4) . . ?
C1 N1 C5 119.3(3) . . ?
C1 N1 Au1 126.9(2) . . ?
C5 N1 Au1 113.8(2) . . ?
C6 S1 C9 90.67(18) . . ?
C17 Au1 C7 93.86(13) . . ?
C17 Au1 C11 89.60(14) . . ?
C7 Au1 C11 175.74(12) . . ?
C17 Au1 N1 174.07(11) . . ?
C7 Au1 N1 80.77(12) . . ?
C11 Au1 N1 95.87(12) . . ?
C23 O1 C23 180.000(7) 3_556 . ?
C23 O1 C25 65.2(15) 3_556 . ?
C23 O1 C25 114.8(15) . . ?
C23 O1 C25 114.8(15) 3_556 3_556 ?
C23 O1 C25 65.2(15) . 3_556 ?
C25 O1 C25 180.000(4) . 3_556 ?
O1 C23 C24 110.9(15) . . ?
O1 C23 H23A 109.5 . . ?
C24 C23 H23A 109.5 . . ?
O1 C23 H23B 109.5 . . ?
C24 C23 H23B 109.5 . . ?
H23A C23 H23B 108.1 . . ?
C23 C24 H24A 109.5 . . ?
C23 C24 H24B 109.5 . . ?
H24A C24 H24B 109.5 . . ?
C23 C24 H24C 109.5 . . ?
H24A C24 H24C 109.5 . . ?
H24B C24 H24C 109.5 . . ?
O1 C25 C26 110.3(15) . . ?
O1 C25 H25A 109.6 . . ?
C26 C25 H25A 109.6 . . ?
O1 C25 H25B 109.6 . . ?
C26 C25 H25B 109.6 . . ?
H25A C25 H25B 108.1 . . ?
C25 C26 H26A 109.5 . . ?
C25 C26 H26B 109.5 . . ?
H26A C26 H26B 109.5 . . ?
C25 C26 H26C 109.5 . . ?
H26A C26 H26C 109.5 . . ?
H26B C26 H26C 109.5 . . ?

loop_
_geom_bond_atom_site_label_1
_geom_bond_atom_site_label_2
_geom_bond_distance
_geom_bond_site_symmetry_2
_geom_bond_publ_flag
C1 N1 1.335(4) . ?
C1 C2 1.389(5) . ?
C1 H1 0.9300 . ?
C2 C3 1.365(6) . ?
C2 H2 0.9300 . ?
C3 C4 1.383(5) . ?
C3 H3 0.9300 . ?
C4 C5 1.426(4) . ?
C4 H4 0.9300 . ?
C5 N1 1.364(4) . ?
C5 C6 1.461(5) . ?
C6 C7 1.363(4) . ?
C6 S1 1.693(3) . ?
C7 C8 1.403(5) . ?
C7 Au1 2.041(3) . ?
C8 C9 1.386(5) . ?
C8 H8 0.9300 . ?
C9 C10 1.478(6) . ?
C9 S1 1.738(4) . ?
C10 H10A 0.9600 . ?
C10 H10B 0.9600 . ?
C10 H10C 0.9600 . ?
C11 C16 1.365(5) . ?
C11 C12 1.386(5) . ?
C11 Au1 2.069(3) . ?
C12 F1 1.346(4) . ?
C12 C13 1.369(5) . ?
C13 F2 1.343(5) . ?
C13 C14 1.370(7) . ?
C14 F3 1.354(5) . ?
C14 C15 1.358(8) . ?
C15 F4 1.353(5) . ?
C15 C16 1.384(6) . ?
C16 F5 1.361(5) . ?
C17 C22 1.364(5) . ?
C17 C18 1.389(5) . ?
C17 Au1 2.022(4) . ?
C18 F6 1.324(4) . ?
C18 C19 1.386(6) . ?
C19 F7 1.328(5) . ?
C19 C20 1.368(7) . ?
C20 F8 1.345(5) . ?
C20 C21 1.368(8) . ?
C21 F9 1.326(5) . ?
C21 C22 1.376(7) . ?
C22 F10 1.353(4) . ?
N1 Au1 2.097(3) . ?
O1 C23 1.407(10) 3_556 ?
O1 C23 1.407(10) . ?
O1 C25 1.413(10) . ?
O1 C25 1.413(10) 3_556 ?
C23 C24 1.532(10) . ?
C23 H23A 0.9700 . ?
C23 H23B 0.9700 . ?
C24 H24A 0.9600 . ?
C24 H24B 0.9600 . ?
C24 H24C 0.9600 . ?
C25 C26 1.534(10) . ?
C25 H25A 0.9700 . ?
C25 H25B 0.9700 . ?
C26 H26A 0.9600 . ?
C26 H26B 0.9600 . ?
C26 H26C 0.9600 . ?
